data_4035737
loop_
_publ_author_name
'Mamedov, Vakhid A.'
'Mamedova, Vera L.'
'Kadyrova, Saniya F.'
'Galimullina, Venera R.'
'Khikmatova, Gul'naz Z.'
'Korshin, Dmitry E.'
'Gubaidullin, Aidar T.'
'Krivolapov, Dmitry B.'
'Rizvanov, Il'dar Kh'
'Bazanova, Olga B.'
'Sinyashin, Oleg G.'
'Latypov, Shamil K.'

_publ_section_title
;
 Synthesis of 3-Hydroxy-4-arylquinolin-2-ones Including Viridicatol via a
 Darzens Condensation/Friedel-Crafts Alkylation Strategy.
;
_journal_issue 21
_journal_name_full 'The Journal of organic chemistry'
_journal_page_first 13132
_journal_page_last 13145
_journal_paper_doi 10.1021/acs.joc.8b01871
_journal_volume 83
_journal_year 2018
_chemical_formula_moiety 'C16 H14 Cl N O2'
_chemical_formula_sum 'C16 H14 Cl N O2'
_chemical_formula_weight 287.73
_space_group_crystal_system monoclinic
_space_group_IT_number 14
_space_group_name_Hall '-P 2ybc'
_space_group_name_H-M_alt 'P 1 21/c 1'
_atom_sites_solution_hydrogens difmap
_audit_creation_method SHELXL-2014/7
_cell_angle_alpha 90
_cell_angle_beta 108.372(4)
_cell_angle_gamma 90
_cell_formula_units_Z 4
_cell_length_a 12.1285(9)
_cell_length_b 12.3249(11)
_cell_length_c 10.0239(8)
_cell_measurement_reflns_used 4406
_cell_measurement_temperature 296(2)
_cell_measurement_theta_max 29.11
_cell_measurement_theta_min 2.42
_cell_volume 1422.0(2)
_computing_cell_refinement 'Bruker SAINT'
_computing_data_collection 'Bruker APEX2'
_computing_data_reduction 'Bruker SAINT'
_computing_molecular_graphics 'Bruker SHELXTL'
_computing_publication_material 'Bruker SHELXTL'
_computing_structure_refinement 'SHELXL-2014/7 (Sheldrick, 2014)'
_diffrn_ambient_temperature 296(2)
_diffrn_measured_fraction_theta_full 0.991
_diffrn_measured_fraction_theta_max 0.980
_diffrn_measurement_device_type 'Bruker APEX-II CCD'
_diffrn_measurement_method '\f and \w scans'
_diffrn_radiation_monochromator graphite
_diffrn_radiation_source 'sealed tube'
_diffrn_radiation_type MoK\a
_diffrn_radiation_wavelength 0.71073
_diffrn_reflns_av_R_equivalents 0.0597
_diffrn_reflns_av_unetI/netI 0.0565
_diffrn_reflns_Laue_measured_fraction_full 0.991
_diffrn_reflns_Laue_measured_fraction_max 0.980
_diffrn_reflns_limit_h_max 15
_diffrn_reflns_limit_h_min -16
_diffrn_reflns_limit_k_max 16
_diffrn_reflns_limit_k_min -16
_diffrn_reflns_limit_l_max 13
_diffrn_reflns_limit_l_min -13
_diffrn_reflns_number 21037
_diffrn_reflns_point_group_measured_fraction_full 0.991
_diffrn_reflns_point_group_measured_fraction_max 0.980
_diffrn_reflns_theta_full 25.242
_diffrn_reflns_theta_max 29.338
_diffrn_reflns_theta_min 3.584
_exptl_absorpt_coefficient_mu 0.269
_exptl_absorpt_correction_T_max 0.7459
_exptl_absorpt_correction_T_min 0.6946
_exptl_absorpt_correction_type multi-scan
_exptl_absorpt_process_details
;
 G.M. Sheldrick (1998a). SADABS v.2.01, Bruker.
 Siemens Area Detector Absorption Correction Program.
 Bruker AXS. Madison. Wisconsin. USA
;
_exptl_crystal_colour colorless
_exptl_crystal_density_diffrn 1.344
_exptl_crystal_description prism
_exptl_crystal_F_000 600
_exptl_crystal_size_max 0.660
_exptl_crystal_size_mid 0.208
_exptl_crystal_size_min 0.070
_refine_diff_density_max 0.369
_refine_diff_density_min -0.254
_refine_diff_density_rms 0.054
_refine_ls_extinction_method none
_refine_ls_goodness_of_fit_ref 0.988
_refine_ls_hydrogen_treatment refall
_refine_ls_matrix_type full
_refine_ls_number_parameters 237
_refine_ls_number_reflns 3815
_refine_ls_number_restraints 0
_refine_ls_restrained_S_all 0.988
_refine_ls_R_factor_all 0.0765
_refine_ls_R_factor_gt 0.0404
_refine_ls_shift/su_max 0.001
_refine_ls_shift/su_mean 0.000
_refine_ls_structure_factor_coef Fsqd
_refine_ls_weighting_details 'w=1/[\s^2^(Fo^2^)+(0.0361P)^2^+0.2515P] where P=(Fo^2^+2Fc^2^)/3'
_refine_ls_weighting_scheme calc
_refine_ls_wR_factor_gt 0.0747
_refine_ls_wR_factor_ref 0.0862
_reflns_Friedel_coverage 0.000
_reflns_number_gt 2636
_reflns_number_total 3815
_reflns_threshold_expression 'I > 2\s(I)'
_cod_data_source_file jo8b01871_si_006.cif
_cod_data_source_block vakh_viri7
_cod_original_sg_symbol_H-M 'P 21/c'
_cod_database_code 4035737
_shelx_shelxl_version_number 2014/7
_shelx_space_group_comment
;
The symmetry employed for this shelxl refinement is uniquely defined
by the following loop, which should always be used as a source of
symmetry information in preference to the above space-group names.
They are only intended as comments.
;
_shelx_estimated_absorpt_t_min 0.843
_shelx_estimated_absorpt_t_max 0.981
_exptl_absorpt_special_details
;
 Additional spherical absorption correction applied with mu*r =  0.2000
 Lambda/2 correction factor = 0.0015
;

loop_
_space_group_symop_operation_xyz
'x, y, z'
'-x, y+1/2, -z+1/2'
'-x, -y, -z'
'x, -y-1/2, z-1/2'

loop_
_atom_site_label
_atom_site_type_symbol
_atom_site_fract_x
_atom_site_fract_y
_atom_site_fract_z
_atom_site_U_iso_or_equiv
_atom_site_adp_type
_atom_site_occupancy
_atom_site_site_symmetry_order
_atom_site_calc_flag
C2 C 0.07029(13) 1.08725(12) 0.30359(14) 0.0162(3) Uani 1 1 d
C3 C 0.15014(12) 0.99026(12) 0.35721(14) 0.0144(3) Uani 1 1 d
C4 C 0.20895(13) 0.98382(12) 0.51605(15) 0.0166(3) Uani 1 1 d
C5 C 0.29361(12) 0.89236(12) 0.55839(14) 0.0165(3) Uani 1 1 d
C6 C 0.27124(14) 0.80714(13) 0.63725(15) 0.0193(3) Uani 1 1 d
C7 C 0.34389(14) 0.71749(14) 0.66702(17) 0.0254(4) Uani 1 1 d
C8 C 0.43913(15) 0.71315(15) 0.62078(17) 0.0275(4) Uani 1 1 d
C9 C 0.46257(14) 0.79778(15) 0.54286(16) 0.0251(4) Uani 1 1 d
C10 C 0.39017(13) 0.88732(14) 0.51220(15) 0.0203(3) Uani 1 1 d
C11 C -0.01810(18) 1.21758(16) 0.1225(2) 0.0337(4) Uani 1 1 d
C12 C 0.15771(13) 1.11398(12) 0.11748(15) 0.0178(3) Uani 1 1 d
C13 C 0.11929(16) 1.08680(15) -0.02419(16) 0.0284(4) Uani 1 1 d
C14 C 0.19901(17) 1.06220(17) -0.09157(18) 0.0378(5) Uani 1 1 d
C15 C 0.31724(17) 1.06488(16) -0.01931(19) 0.0331(4) Uani 1 1 d
C16 C 0.35484(16) 1.09450(14) 0.12063(18) 0.0257(4) Uani 1 1 d
C17 C 0.27580(13) 1.12014(13) 0.18938(15) 0.0196(3) Uani 1 1 d
N1 N 0.07424(11) 1.13858(10) 0.18692(12) 0.0181(3) Uani 1 1 d
O2 O -0.00068(9) 1.10640(9) 0.36482(11) 0.0220(2) Uani 1 1 d
O3 O 0.15163(9) 0.91532(8) 0.28011(10) 0.0181(2) Uani 1 1 d
Cl1 Cl 0.27494(4) 1.11461(3) 0.57318(4) 0.02365(11) Uani 1 1 d
H4 H 0.1509(15) 0.9773(14) 0.5558(17) 0.022(5) Uiso 1 1 d
H6 H 0.2035(14) 0.8110(14) 0.6685(16) 0.019(4) Uiso 1 1 d
H7 H 0.3228(17) 0.6564(17) 0.7154(19) 0.039(5) Uiso 1 1 d
H8 H 0.4887(17) 0.6534(16) 0.6412(19) 0.033(5) Uiso 1 1 d
H9 H 0.5263(16) 0.7958(15) 0.5090(17) 0.028(5) Uiso 1 1 d
H10 H 0.4046(14) 0.9456(13) 0.4565(16) 0.017(4) Uiso 1 1 d
H13 H 0.0365(17) 1.0840(15) -0.0772(19) 0.031(5) Uiso 1 1 d
H14 H 0.1741(17) 1.0411(17) -0.190(2) 0.043(6) Uiso 1 1 d
H15 H 0.3676(18) 1.0472(17) -0.066(2) 0.044(6) Uiso 1 1 d
H16 H 0.4338(17) 1.0993(15) 0.1726(18) 0.028(5) Uiso 1 1 d
H17 H 0.3009(14) 1.1416(14) 0.2898(17) 0.024(4) Uiso 1 1 d
H111 H 0.0122(16) 1.2681(16) 0.0714(19) 0.035(5) Uiso 1 1 d
H112 H -0.0384(18) 1.2553(19) 0.197(2) 0.052(6) Uiso 1 1 d
H113 H -0.096(2) 1.175(2) 0.062(2) 0.069(7) Uiso 1 1 d

loop_
_atom_site_aniso_label
_atom_site_aniso_U_11
_atom_site_aniso_U_22
_atom_site_aniso_U_33
_atom_site_aniso_U_23
_atom_site_aniso_U_13
_atom_site_aniso_U_12
C2 0.0171(7) 0.0151(7) 0.0168(7) -0.0007(5) 0.0060(6) -0.0015(6)
C3 0.0128(7) 0.0157(7) 0.0167(7) 0.0008(5) 0.0074(6) -0.0026(5)
C4 0.0173(8) 0.0174(7) 0.0161(7) -0.0011(5) 0.0068(6) -0.0038(6)
C5 0.0150(7) 0.0209(8) 0.0126(6) -0.0015(5) 0.0027(6) -0.0015(6)
C6 0.0168(8) 0.0250(8) 0.0167(7) 0.0033(6) 0.0062(6) 0.0003(6)
C7 0.0239(8) 0.0270(9) 0.0247(8) 0.0084(7) 0.0067(7) 0.0021(7)
C8 0.0204(8) 0.0306(10) 0.0277(8) 0.0024(7) 0.0022(7) 0.0069(7)
C9 0.0146(8) 0.0375(10) 0.0231(8) -0.0030(7) 0.0058(7) 0.0004(7)
C10 0.0182(7) 0.0271(8) 0.0163(7) -0.0001(6) 0.0062(6) -0.0055(7)
C11 0.0365(11) 0.0299(10) 0.0379(10) 0.0176(8) 0.0164(9) 0.0164(8)
C12 0.0207(7) 0.0166(7) 0.0181(7) 0.0037(6) 0.0089(6) -0.0027(6)
C13 0.0283(10) 0.0396(10) 0.0181(7) -0.0001(7) 0.0084(7) -0.0102(8)
C14 0.0435(12) 0.0539(13) 0.0210(9) -0.0106(8) 0.0175(9) -0.0195(10)
C15 0.0356(10) 0.0386(11) 0.0361(10) -0.0081(8) 0.0268(9) -0.0110(9)
C16 0.0220(9) 0.0279(9) 0.0300(8) 0.0006(7) 0.0121(7) -0.0056(7)
C17 0.0221(8) 0.0195(7) 0.0177(7) 0.0002(6) 0.0069(6) -0.0020(6)
N1 0.0202(7) 0.0164(7) 0.0192(6) 0.0042(5) 0.0082(5) 0.0038(5)
O2 0.0213(6) 0.0237(6) 0.0255(5) 0.0009(4) 0.0136(5) 0.0036(5)
O3 0.0207(5) 0.0156(5) 0.0174(5) -0.0008(4) 0.0050(4) -0.0002(4)
Cl1 0.0319(2) 0.02004(19) 0.01935(18) -0.00484(14) 0.00862(16) -0.00728(17)

loop_
_atom_type_symbol
_atom_type_description
_atom_type_scat_dispersion_real
_atom_type_scat_dispersion_imag
_atom_type_scat_source
C C 0.0033 0.0016 'International Tables Vol C Tables 4.2.6.8 and 6.1.1.4'
H H 0.0000 0.0000 'International Tables Vol C Tables 4.2.6.8 and 6.1.1.4'
N N 0.0061 0.0033 'International Tables Vol C Tables 4.2.6.8 and 6.1.1.4'
O O 0.0106 0.0060 'International Tables Vol C Tables 4.2.6.8 and 6.1.1.4'
Cl Cl 0.1484 0.1585 'International Tables Vol C Tables 4.2.6.8 and 6.1.1.4'

loop_
_geom_angle_atom_site_label_1
_geom_angle_atom_site_label_2
_geom_angle_atom_site_label_3
_geom_angle
O2 C2 N1 124.59(14)
O2 C2 C3 116.22(12)
N1 C2 C3 118.86(13)
O3 C3 C2 120.63(12)
O3 C3 C4 122.05(13)
C2 C3 C4 116.35(12)
C5 C4 C3 112.87(12)
C5 C4 Cl1 112.72(10)
C3 C4 Cl1 107.33(10)
C5 C4 H4 111.4(11)
C3 C4 H4 106.7(10)
Cl1 C4 H4 105.3(11)
C6 C5 C10 119.41(14)
C6 C5 C4 119.43(14)
C10 C5 C4 121.01(14)
C7 C6 C5 119.97(15)
C7 C6 H6 121.1(10)
C5 C6 H6 118.9(10)
C8 C7 C6 120.21(16)
C8 C7 H7 121.3(12)
C6 C7 H7 118.4(12)
C7 C8 C9 120.30(16)
C7 C8 H8 120.6(12)
C9 C8 H8 119.1(12)
C10 C9 C8 119.81(16)
C10 C9 H9 118.6(11)
C8 C9 H9 121.6(11)
C9 C10 C5 120.28(15)
C9 C10 H10 120.5(10)
C5 C10 H10 119.2(10)
N1 C11 H111 107.4(12)
N1 C11 H112 108.8(13)
H111 C11 H112 109.4(17)
N1 C11 H113 109.4(13)
H111 C11 H113 115.6(17)
H112 C11 H113 106.1(18)
C17 C12 C13 120.20(15)
C17 C12 N1 120.57(13)
C13 C12 N1 119.20(14)
C14 C13 C12 119.58(16)
C14 C13 H13 119.0(11)
C12 C13 H13 121.4(11)
C13 C14 C15 120.57(16)
C13 C14 H14 121.0(12)
C15 C14 H14 118.4(12)
C16 C15 C14 119.51(18)
C16 C15 H15 121.8(13)
C14 C15 H15 118.7(12)
C15 C16 C17 120.55(17)
C15 C16 H16 122.3(11)
C17 C16 H16 117.1(11)
C16 C17 C12 119.54(14)
C16 C17 H17 121.9(10)
C12 C17 H17 118.6(10)
C2 N1 C12 123.28(13)
C2 N1 C11 117.56(14)
C12 N1 C11 118.97(13)

loop_
_geom_bond_atom_site_label_1
_geom_bond_atom_site_label_2
_geom_bond_distance
C2 O2 1.2274(18)
C2 N1 1.3437(18)
C2 C3 1.526(2)
C3 O3 1.2081(17)
C3 C4 1.5279(19)
C4 C5 1.493(2)
C4 Cl1 1.8106(15)
C4 H4 0.915(17)
C5 C6 1.392(2)
C5 C10 1.390(2)
C6 C7 1.386(2)
C6 H6 0.968(16)
C7 C8 1.375(2)
C7 H7 0.97(2)
C8 C9 1.385(2)
C8 H8 0.93(2)
C9 C10 1.383(2)
C9 H9 0.938(19)
C10 H10 0.959(17)
C11 N1 1.471(2)
C11 H111 0.95(2)
C11 H112 0.97(2)
C11 H113 1.08(3)
C12 C17 1.388(2)
C12 C13 1.389(2)
C12 N1 1.430(2)
C13 C14 1.376(3)
C13 H13 0.977(19)
C14 C15 1.388(3)
C14 H14 0.97(2)
C15 C16 1.380(2)
C15 H15 0.90(2)
C16 C17 1.382(2)
C16 H16 0.936(19)
C17 H17 0.991(16)

loop_
_geom_torsion_atom_site_label_1
_geom_torsion_atom_site_label_2
_geom_torsion_atom_site_label_3
_geom_torsion_atom_site_label_4
_geom_torsion
O2 C2 C3 O3 120.87(16)
N1 C2 C3 O3 -52.9(2)
O2 C2 C3 C4 -48.12(18)
N1 C2 C3 C4 138.11(14)
O3 C3 C4 C5 16.4(2)
C2 C3 C4 C5 -174.78(12)
O3 C3 C4 Cl1 141.21(13)
C2 C3 C4 Cl1 -49.97(15)
C3 C4 C5 C6 -114.25(15)
Cl1 C4 C5 C6 123.93(13)
C3 C4 C5 C10 61.28(18)
Cl1 C4 C5 C10 -60.55(16)
C10 C5 C6 C7 -1.1(2)
C4 C5 C6 C7 174.52(14)
C5 C6 C7 C8 1.0(2)
C6 C7 C8 C9 -0.7(2)
C7 C8 C9 C10 0.4(2)
C8 C9 C10 C5 -0.4(2)
C6 C5 C10 C9 0.8(2)
C4 C5 C10 C9 -174.73(14)
C17 C12 C13 C14 2.3(3)
N1 C12 C13 C14 -179.50(16)
C12 C13 C14 C15 -0.3(3)
C13 C14 C15 C16 -1.2(3)
C14 C15 C16 C17 0.8(3)
C15 C16 C17 C12 1.2(2)
C13 C12 C17 C16 -2.8(2)
N1 C12 C17 C16 179.08(14)
O2 C2 N1 C12 -179.65(13)
C3 C2 N1 C12 -6.4(2)
O2 C2 N1 C11 -4.7(2)
C3 C2 N1 C11 168.55(14)
C17 C12 N1 C2 -57.1(2)
C13 C12 N1 C2 124.76(17)
C17 C12 N1 C11 128.01(17)
C13 C12 N1 C11 -50.2(2)
